data_1563328
loop_
_publ_author_name
'Qin, Junsheng'
'Du, Dongying'
'Chen, Lei'
'Sun, Xiuyun'
'Lan, Yaqian'
'Su, Zhongmin'

_publ_section_title
;
 Syntheses, structures and luminescent properties of a series of 3D
 lanthanide coordination polymers with tripodal semirigid ligand
;
_journal_issue 2
_journal_name_full 'Journal of Solid State Chemistry'
_journal_page_first 373
_journal_page_last 378
_journal_paper_doi 10.1016/j.jssc.2010.11.012
_journal_volume 184
_journal_year 2011
_chemical_formula_moiety 'C15 H13 Ce O10'
_chemical_formula_sum 'C15 H13 Ce O10'
_chemical_formula_weight 493.25
_space_group_IT_number 2
_space_group_name_Hall '-P 1'
_space_group_name_H-M_alt 'P -1'
_symmetry_cell_setting triclinic
_symmetry_space_group_name_Hall '-P 1'
_symmetry_space_group_name_H-M 'P -1'
_atom_sites_solution_hydrogens geom
_atom_sites_solution_primary direct
_atom_sites_solution_secondary difmap
_audit_creation_method SHELXL-97
_cell_angle_alpha 93.6330(10)
_cell_angle_beta 98.0920(10)
_cell_angle_gamma 110.6490(10)
_cell_formula_units_Z 2
_cell_length_a 9.4230(8)
_cell_length_b 9.9470(8)
_cell_length_c 11.4190(10)
_cell_measurement_temperature 293(2)
_cell_volume 984.17(14)
_computing_cell_refinement 'SMART (Bruker, 1997)'
_computing_data_collection 'SMART (Bruker, 1997)'
_computing_data_reduction SAINT
_computing_molecular_graphics 'SHELXTL-PLUS (Sheldrick, 1990)'
_computing_publication_material SHELXL-97
_computing_structure_refinement 'SHELXL-97 (Sheldrick, 1997)'
_computing_structure_solution 'SHELXS-97(Sheldrick, 1997)'
_diffrn_ambient_temperature 293(2)
_diffrn_measured_fraction_theta_full 0.983
_diffrn_measured_fraction_theta_max 0.983
_diffrn_measurement_device_type 'Bruker APEX CCD area-detector'
_diffrn_measurement_method '\w scans'
_diffrn_radiation_monochromator graphite
_diffrn_radiation_source 'fine-focus sealed tube'
_diffrn_radiation_type MoK\a
_diffrn_radiation_wavelength 0.71069
_diffrn_reflns_av_R_equivalents 0.0134
_diffrn_reflns_av_sigmaI/netI 0.0293
_diffrn_reflns_limit_h_max 11
_diffrn_reflns_limit_h_min -11
_diffrn_reflns_limit_k_max 11
_diffrn_reflns_limit_k_min -11
_diffrn_reflns_limit_l_max 9
_diffrn_reflns_limit_l_min -13
_diffrn_reflns_number 4951
_diffrn_reflns_theta_full 24.99
_diffrn_reflns_theta_max 24.99
_diffrn_reflns_theta_min 1.81
_exptl_absorpt_coefficient_mu 2.358
_exptl_absorpt_correction_T_max 0.7336
_exptl_absorpt_correction_T_min 0.6628
_exptl_absorpt_correction_type multi-scan
_exptl_absorpt_process_details 'SADABS(Sheldrick, 1996)'
_exptl_crystal_colour colourless
_exptl_crystal_density_diffrn 1.664
_exptl_crystal_density_method 'not measured'
_exptl_crystal_description block
_exptl_crystal_F_000 482
_exptl_crystal_size_max 0.19
_exptl_crystal_size_mid 0.16
_exptl_crystal_size_min 0.14
_platon_squeeze_details ' ?'
_refine_diff_density_max 1.740
_refine_diff_density_min -0.589
_refine_diff_density_rms 0.172
_refine_ls_extinction_method none
_refine_ls_goodness_of_fit_ref 0.997
_refine_ls_hydrogen_treatment constr
_refine_ls_matrix_type full
_refine_ls_number_parameters 235
_refine_ls_number_reflns 3416
_refine_ls_number_restraints 0
_refine_ls_restrained_S_all 0.997
_refine_ls_R_factor_all 0.0357
_refine_ls_R_factor_gt 0.0337
_refine_ls_shift/su_max 0.001
_refine_ls_shift/su_mean 0.000
_refine_ls_structure_factor_coef Fsqd
_refine_ls_weighting_details 'calc w=1/[\s^2^(Fo^2^)+(0.0852P)^2^+2.1006P] where P=(Fo^2^+2Fc^2^)/3'
_refine_ls_weighting_scheme calc
_refine_ls_wR_factor_gt 0.1085
_refine_ls_wR_factor_ref 0.1107
_reflns_number_gt 3194
_reflns_number_total 3416
_reflns_threshold_expression >2sigma(I)
_cod_data_source_file JSSC-2011-184-373.cif
_cod_data_source_block Ce
_cod_depositor_comments
;
The following automatic conversions were performed:

data item '_symmetry_cell_setting' value 'Triclinic' was changed to
'triclinic' in accordance with the built-in table derived from the
CIF Core dictionary named 'cif_core.dic' version 2.4.5 last updated
on 2014-11-21.

Automatic conversion script
Id: cif_fix_values 8369 2020-08-20 11:38:08Z andrius 
;
_cod_original_sg_symbol_Hall -P1
_cod_original_sg_symbol_H-M P-1
_cod_database_code 1563328

loop_
_symmetry_equiv_pos_as_xyz
'x, y, z'
'-x, -y, -z'

loop_
_atom_site_label
_atom_site_type_symbol
_atom_site_fract_x
_atom_site_fract_y
_atom_site_fract_z
_atom_site_U_iso_or_equiv
_atom_site_adp_type
_atom_site_occupancy
_atom_site_symmetry_multiplicity
_atom_site_calc_flag
_atom_site_refinement_flags
_atom_site_disorder_assembly
_atom_site_disorder_group
C1 C 0.4207(6) 0.7740(5) 0.1036(4) 0.0235(10) Uani 1 1 d . . .
C2 C 0.2782(6) 0.6573(5) 0.1246(4) 0.0227(10) Uani 1 1 d . . .
C3 C 0.2468(6) 0.5153(5) 0.0769(4) 0.0225(10) Uani 1 1 d . . .
H3 H 0.3168 0.4935 0.0368 0.027 Uiso 1 1 calc R . .
C4 C 0.1118(6) 0.4074(5) 0.0892(4) 0.0204(10) Uani 1 1 d . . .
C5 C 0.0101(6) 0.4370(5) 0.1552(4) 0.0221(10) Uani 1 1 d . . .
H5 H -0.0810 0.3643 0.1637 0.027 Uiso 1 1 calc R . .
C6 C 0.0484(6) 0.5776(5) 0.2075(4) 0.0232(10) Uani 1 1 d . . .
C7 C 0.1779(6) 0.6898(5) 0.1889(4) 0.0238(10) Uani 1 1 d . . .
H7 H 0.1970 0.7849 0.2189 0.029 Uiso 1 1 calc R . .
C8 C 0.0747(6) 0.2557(5) 0.0317(4) 0.0227(10) Uani 1 1 d . . .
C9 C 0.1280(7) 0.6592(7) 0.4587(5) 0.0379(13) Uani 1 1 d . . .
H9 H 0.1734 0.5974 0.4304 0.046 Uiso 1 1 calc R . .
C10 C 0.1813(7) 0.7333(7) 0.5705(5) 0.0370(13) Uani 1 1 d . . .
H10 H 0.2639 0.7215 0.6176 0.044 Uiso 1 1 calc R . .
C11 C 0.1158(6) 0.8258(6) 0.6159(5) 0.0287(11) Uani 1 1 d . . .
C12 C -0.0123(8) 0.8371(7) 0.5437(5) 0.0401(14) Uani 1 1 d . . .
H12 H -0.0609 0.8955 0.5730 0.048 Uiso 1 1 calc R . .
C13 C -0.0675(8) 0.7637(7) 0.4303(6) 0.0413(15) Uani 1 1 d . . .
H13 H -0.1522 0.7726 0.3836 0.050 Uiso 1 1 calc R . .
C14 C 0.0043(6) 0.6774(6) 0.3873(5) 0.0277(11) Uani 1 1 d . . .
C15 C 0.8246(6) 1.0902(6) 0.2656(5) 0.0291(12) Uani 1 1 d . . .
Ce1 Ce 0.71581(3) 0.95408(2) 0.01521(2) 0.01999(14) Uani 1 1 d . . .
O1 O 0.5438(4) 0.7489(4) 0.1126(4) 0.0339(9) Uani 1 1 d . . .
O2 O 0.4152(4) 0.8925(4) 0.0751(3) 0.0287(8) Uani 1 1 d . . .
O1W O 0.5088(5) 0.7806(4) -0.1497(4) 0.0388(10) Uani 1 1 d . . .
O3 O 0.1777(5) 0.2310(4) -0.0135(4) 0.0352(9) Uani 1 1 d . . .
O2W O 0.1874(5) 0.0418(5) 0.1868(4) 0.0426(10) Uani 1 1 d . . .
O4 O -0.0555(5) 0.1638(4) 0.0317(4) 0.0352(9) Uani 1 1 d . . .
O5 O 0.7140(5) 1.1103(5) 0.1997(4) 0.0371(10) Uani 1 1 d . . .
O6 O 0.8792(5) 1.0000(4) 0.2284(3) 0.0356(9) Uani 1 1 d . . .
O7 O -0.0545(4) 0.6050(4) 0.2736(3) 0.0283(8) Uani 1 1 d . . .
O3W O 0.6135(5) 0.5208(5) 0.2013(5) 0.0516(12) Uani 1 1 d . . .

loop_
_atom_site_aniso_label
_atom_site_aniso_U_11
_atom_site_aniso_U_22
_atom_site_aniso_U_33
_atom_site_aniso_U_23
_atom_site_aniso_U_13
_atom_site_aniso_U_12
C1 0.022(3) 0.020(2) 0.026(3) -0.0015(19) 0.004(2) 0.005(2)
C2 0.021(2) 0.020(2) 0.025(3) 0.004(2) 0.004(2) 0.006(2)
C3 0.020(2) 0.019(2) 0.027(3) 0.0010(19) 0.0059(19) 0.006(2)
C4 0.021(2) 0.017(2) 0.023(2) 0.0004(19) 0.0039(19) 0.0065(19)
C5 0.020(2) 0.019(2) 0.026(2) 0.0024(19) 0.0049(19) 0.0037(19)
C6 0.023(3) 0.024(3) 0.024(2) 0.000(2) 0.005(2) 0.010(2)
C7 0.023(3) 0.020(2) 0.025(3) -0.0040(19) 0.003(2) 0.005(2)
C8 0.021(3) 0.019(2) 0.027(3) -0.0005(19) 0.003(2) 0.006(2)
C9 0.040(3) 0.043(3) 0.037(3) -0.001(3) 0.005(3) 0.025(3)
C10 0.033(3) 0.050(4) 0.032(3) -0.003(3) -0.002(2) 0.024(3)
C11 0.029(3) 0.026(3) 0.031(3) 0.002(2) 0.009(2) 0.008(2)
C12 0.045(4) 0.049(4) 0.035(3) -0.005(3) 0.004(3) 0.031(3)
C13 0.040(3) 0.052(4) 0.037(3) -0.004(3) -0.001(3) 0.028(3)
C14 0.030(3) 0.028(3) 0.026(3) -0.003(2) 0.008(2) 0.010(2)
C15 0.029(3) 0.030(3) 0.027(3) 0.001(2) 0.008(2) 0.009(2)
Ce1 0.01638(19) 0.01460(18) 0.0265(2) -0.00193(12) 0.00387(12) 0.00336(13)
O1 0.0217(19) 0.0250(19) 0.057(3) 0.0138(18) 0.0135(18) 0.0071(16)
O2 0.028(2) 0.0173(18) 0.038(2) 0.0053(15) 0.0039(16) 0.0055(15)
O1W 0.029(2) 0.032(2) 0.047(2) -0.0118(18) -0.0043(18) 0.0087(18)
O3 0.035(2) 0.0235(19) 0.051(3) -0.0018(17) 0.0111(19) 0.0146(17)
O2W 0.036(2) 0.053(3) 0.038(2) 0.001(2) 0.0100(19) 0.015(2)
O4 0.028(2) 0.0219(19) 0.046(2) -0.0053(17) 0.0066(18) -0.0015(17)
O5 0.028(2) 0.046(2) 0.035(2) -0.0124(18) -0.0017(17) 0.0167(19)
O6 0.046(2) 0.035(2) 0.030(2) -0.0039(16) 0.0018(17) 0.0221(19)
O7 0.0204(18) 0.036(2) 0.0261(19) -0.0073(15) 0.0069(14) 0.0082(16)
O3W 0.041(3) 0.036(2) 0.071(3) 0.005(2) -0.004(2) 0.012(2)

loop_
_atom_type_symbol
_atom_type_description
_atom_type_scat_dispersion_real
_atom_type_scat_dispersion_imag
_atom_type_scat_source
C C 0.0030 0.0020 'International Tables Vol C Tables 4.2.6.8 and 6.1.1.4'
H H 0.0000 0.0000 'International Tables Vol C Tables 4.2.6.8 and 6.1.1.4'
Ce Ce -0.2490 2.6330 'International Tables Vol C Tables 4.2.6.8 and 6.1.1.4'
O O 0.0110 0.0060 'International Tables Vol C Tables 4.2.6.8 and 6.1.1.4'

loop_
_geom_angle_atom_site_label_1
_geom_angle_atom_site_label_2
_geom_angle_atom_site_label_3
_geom_angle
_geom_angle_site_symmetry_1
_geom_angle_site_symmetry_3
O1 C1 O2 121.6(5) . .
O1 C1 C2 118.3(4) . .
O2 C1 C2 120.0(4) . .
C3 C2 C7 120.5(5) . .
C3 C2 C1 118.8(5) . .
C7 C2 C1 120.6(4) . .
C4 C3 C2 119.8(5) . .
C4 C3 H3 120.1 . .
C2 C3 H3 120.1 . .
C3 C4 C5 120.7(4) . .
C3 C4 C8 119.5(4) . .
C5 C4 C8 119.8(4) . .
C4 C5 C6 118.3(5) . .
C4 C5 H5 120.9 . .
C6 C5 H5 120.9 . .
C7 C6 C5 121.9(5) . .
C7 C6 O7 120.5(4) . .
C5 C6 O7 117.5(4) . .
C6 C7 C2 118.5(5) . .
C6 C7 H7 120.7 . .
C2 C7 H7 120.7 . .
O4 C8 O3 124.4(5) . .
O4 C8 C4 118.4(4) . .
O3 C8 C4 117.2(4) . .
C10 C9 C14 119.2(5) . .
C10 C9 H9 120.4 . .
C14 C9 H9 120.4 . .
C9 C10 C11 122.0(5) . .
C9 C10 H10 119.0 . .
C11 C10 H10 119.0 . .
C10 C11 C12 117.4(5) . .
C10 C11 C15 122.5(5) . 2_676
C12 C11 C15 120.1(5) . 2_676
C13 C12 C11 121.5(5) . .
C13 C12 H12 119.2 . .
C11 C12 H12 119.2 . .
C14 C13 C12 119.1(6) . .
C14 C13 H13 120.4 . .
C12 C13 H13 120.4 . .
C13 C14 O7 117.5(5) . .
C13 C14 C9 120.7(5) . .
O7 C14 C9 121.7(5) . .
O6 C15 O5 120.1(5) . .
O6 C15 C11 121.7(5) . 2_676
O5 C15 C11 118.2(5) . 2_676
O6 C15 Ce1 61.7(3) . .
O5 C15 Ce1 58.7(3) . .
C11 C15 Ce1 173.2(4) 2_676 .
O4 Ce1 O3 100.28(14) 1_665 2_665
O4 Ce1 O2 84.73(13) 1_665 2_675
O3 Ce1 O2 155.17(15) 2_665 2_675
O4 Ce1 O5 75.73(14) 1_665 .
O3 Ce1 O5 125.53(14) 2_665 .
O2 Ce1 O5 79.30(13) 2_675 .
O4 Ce1 O1 149.05(14) 1_665 .
O3 Ce1 O1 73.33(13) 2_665 .
O2 Ce1 O1 114.04(12) 2_675 .
O5 Ce1 O1 83.59(14) . .
O4 Ce1 O1W 137.91(15) 1_665 .
O3 Ce1 O1W 83.98(14) 2_665 .
O2 Ce1 O1W 76.45(13) 2_675 .
O5 Ce1 O1W 134.75(13) . .
O1 Ce1 O1W 72.52(14) . .
O4 Ce1 O2W 72.18(14) 1_665 2_665
O3 Ce1 O2W 75.77(15) 2_665 2_665
O2 Ce1 O2W 82.83(14) 2_675 2_665
O5 Ce1 O2W 144.42(15) . 2_665
O1 Ce1 O2W 131.93(14) . 2_665
O1W Ce1 O2W 68.39(14) . 2_665
O4 Ce1 O6 69.90(14) 1_665 .
O3 Ce1 O6 76.64(13) 2_665 .
O2 Ce1 O6 127.31(12) 2_675 .
O5 Ce1 O6 50.51(12) . .
O1 Ce1 O6 79.18(14) . .
O1W Ce1 O6 149.31(14) . .
O2W Ce1 O6 127.41(14) 2_665 .
O4 Ce1 O2 135.89(12) 1_665 .
O3 Ce1 O2 119.51(12) 2_665 .
O2 Ce1 O2 67.44(13) 2_675 .
O5 Ce1 O2 66.24(12) . .
O1 Ce1 O2 47.48(11) . .
O1W Ce1 O2 69.31(12) . .
O2W Ce1 O2 132.66(13) 2_665 .
O6 Ce1 O2 99.91(12) . .
O4 Ce1 C15 69.28(15) 1_665 .
O3 Ce1 C15 101.41(15) 2_665 .
O2 Ce1 C15 103.08(14) 2_675 .
O5 Ce1 C15 25.46(14) . .
O1 Ce1 C15 82.13(14) . .
O1W Ce1 C15 151.45(15) . .
O2W Ce1 C15 140.16(15) 2_665 .
O6 Ce1 C15 25.16(14) . .
O2 Ce1 C15 84.00(13) . .
C1 O1 Ce1 102.4(3) . .
C1 O2 Ce1 153.7(3) . 2_675
C1 O2 Ce1 87.1(3) . .
Ce1 O2 Ce1 112.56(13) 2_675 .
C8 O3 Ce1 136.6(3) . 2_665
C8 O4 Ce1 168.4(4) . 1_445
C15 O5 Ce1 95.8(3) . .
C15 O6 Ce1 93.1(3) . .
C14 O7 C6 117.6(4) . .

loop_
_geom_bond_atom_site_label_1
_geom_bond_atom_site_label_2
_geom_bond_distance
_geom_bond_site_symmetry_2
C1 O1 1.262(6) .
C1 O2 1.259(6) .
C1 C2 1.495(7) .
C2 C3 1.393(7) .
C2 C7 1.385(7) .
C3 C4 1.377(7) .
C3 H3 0.9300 .
C4 C5 1.395(7) .
C4 C8 1.506(7) .
C5 C6 1.386(7) .
C5 H5 0.9300 .
C6 C7 1.386(7) .
C6 O7 1.396(6) .
C7 H7 0.9300 .
C8 O4 1.245(6) .
C8 O3 1.250(6) .
C9 C10 1.366(8) .
C9 C14 1.398(8) .
C9 H9 0.9300 .
C10 C11 1.387(8) .
C10 H10 0.9300 .
C11 C12 1.406(8) .
C11 C15 1.469(8) 2_676
C12 C13 1.379(9) .
C12 H12 0.9300 .
C13 C14 1.373(8) .
C13 H13 0.9300 .
C14 O7 1.382(6) .
C15 O6 1.260(7) .
C15 O5 1.279(7) .
C15 C11 1.469(8) 2_676
C15 Ce1 2.960(5) .
Ce1 O4 2.387(4) 1_665
Ce1 O3 2.387(4) 2_665
Ce1 O2 2.466(4) 2_675
Ce1 O5 2.543(4) .
Ce1 O1 2.548(4) .
Ce1 O1W 2.551(4) .
Ce1 O2W 2.594(4) 2_665
Ce1 O6 2.611(4) .
Ce1 O2 2.871(4) .
O2 Ce1 2.466(4) 2_675
O3 Ce1 2.387(4) 2_665
O2W Ce1 2.594(4) 2_665
O4 Ce1 2.387(4) 1_445

loop_
_geom_torsion_atom_site_label_1
_geom_torsion_atom_site_label_2
_geom_torsion_atom_site_label_3
_geom_torsion_atom_site_label_4
_geom_torsion
_geom_torsion_site_symmetry_1
_geom_torsion_site_symmetry_2
_geom_torsion_site_symmetry_3
_geom_torsion_site_symmetry_4
O1 C1 C2 C3 -42.4(7) . . . .
O2 C1 C2 C3 136.0(5) . . . .
O1 C1 C2 C7 138.5(5) . . . .
O2 C1 C2 C7 -43.0(7) . . . .
C7 C2 C3 C4 2.8(8) . . . .
C1 C2 C3 C4 -176.2(5) . . . .
C2 C3 C4 C5 -3.8(7) . . . .
C2 C3 C4 C8 176.7(5) . . . .
C3 C4 C5 C6 0.1(7) . . . .
C8 C4 C5 C6 179.6(4) . . . .
C4 C5 C6 C7 4.7(8) . . . .
C4 C5 C6 O7 -179.7(4) . . . .
C5 C6 C7 C2 -5.7(8) . . . .
O7 C6 C7 C2 178.9(5) . . . .
C3 C2 C7 C6 1.9(8) . . . .
C1 C2 C7 C6 -179.1(5) . . . .
C3 C4 C8 O4 -171.5(5) . . . .
C5 C4 C8 O4 9.0(7) . . . .
C3 C4 C8 O3 8.2(7) . . . .
C5 C4 C8 O3 -171.3(5) . . . .
C14 C9 C10 C11 0.3(10) . . . .
C9 C10 C11 C12 2.2(9) . . . .
C9 C10 C11 C15 -177.9(6) . . . 2_676
C10 C11 C12 C13 -2.4(10) . . . .
C15 C11 C12 C13 177.6(6) 2_676 . . .
C11 C12 C13 C14 0.2(11) . . . .
C12 C13 C14 O7 179.8(6) . . . .
C12 C13 C14 C9 2.5(10) . . . .
C10 C9 C14 C13 -2.7(10) . . . .
C10 C9 C14 O7 -179.9(6) . . . .
O6 C15 Ce1 O4 -86.6(3) . . . 1_665
O5 C15 Ce1 O4 100.5(4) . . . 1_665
C11 C15 Ce1 O4 36(3) 2_676 . . 1_665
O6 C15 Ce1 O3 10.2(4) . . . 2_665
O5 C15 Ce1 O3 -162.8(3) . . . 2_665
C11 C15 Ce1 O3 133(3) 2_676 . . 2_665
O6 C15 Ce1 O2 -165.7(3) . . . 2_675
O5 C15 Ce1 O2 21.3(4) . . . 2_675
C11 C15 Ce1 O2 -43(3) 2_676 . . 2_675
O6 C15 Ce1 O5 172.9(6) . . . .
C11 C15 Ce1 O5 -65(3) 2_676 . . .
O6 C15 Ce1 O1 81.3(3) . . . .
O5 C15 Ce1 O1 -91.6(3) . . . .
C11 C15 Ce1 O1 -156(3) 2_676 . . .
O6 C15 Ce1 O1W 108.6(4) . . . .
O5 C15 Ce1 O1W -64.3(5) . . . .
C11 C15 Ce1 O1W -129(3) 2_676 . . .
O6 C15 Ce1 O2W -71.2(4) . . . 2_665
O5 C15 Ce1 O2W 115.8(4) . . . 2_665
C11 C15 Ce1 O2W 51(3) 2_676 . . 2_665
O5 C15 Ce1 O6 -172.9(6) . . . .
C11 C15 Ce1 O6 122(3) 2_676 . . .
O6 C15 Ce1 O2 129.1(3) . . . .
O5 C15 Ce1 O2 -43.8(3) . . . .
C11 C15 Ce1 O2 -108(3) 2_676 . . .
O2 C1 O1 Ce1 -12.8(6) . . . .
C2 C1 O1 Ce1 165.6(4) . . . .
O4 Ce1 O1 C1 117.9(4) 1_665 . . .
O3 Ce1 O1 C1 -160.0(4) 2_665 . . .
O2 Ce1 O1 C1 -5.4(4) 2_675 . . .
O5 Ce1 O1 C1 69.9(3) . . . .
O1W Ce1 O1 C1 -71.2(3) . . . .
O2W Ce1 O1 C1 -107.9(3) 2_665 . . .
O6 Ce1 O1 C1 120.8(3) . . . .
O2 Ce1 O1 C1 6.5(3) . . . .
C15 Ce1 O1 C1 95.5(3) . . . .
O1 C1 O2 Ce1 151.0(6) . . . 2_675
C2 C1 O2 Ce1 -27.4(10) . . . 2_675
O1 C1 O2 Ce1 11.1(5) . . . .
C2 C1 O2 Ce1 -167.3(4) . . . .
O4 Ce1 O2 C1 -142.9(3) 1_665 . . .
O3 Ce1 O2 C1 8.6(3) 2_665 . . .
O2 Ce1 O2 C1 162.0(4) 2_675 . . .
O5 Ce1 O2 C1 -110.1(3) . . . .
O1 Ce1 O2 C1 -6.3(3) . . . .
O1W Ce1 O2 C1 78.5(3) . . . .
O2W Ce1 O2 C1 106.5(3) 2_665 . . .
O6 Ce1 O2 C1 -71.6(3) . . . .
C15 Ce1 O2 C1 -91.1(3) . . . .
O4 Ce1 O2 Ce1 55.1(2) 1_665 . . 2_675
O3 Ce1 O2 Ce1 -153.40(16) 2_665 . . 2_675
O2 Ce1 O2 Ce1 0.0 2_675 . . 2_675
O5 Ce1 O2 Ce1 87.89(17) . . . 2_675
O1 Ce1 O2 Ce1 -168.3(2) . . . 2_675
O1W Ce1 O2 Ce1 -83.44(17) . . . 2_675
O2W Ce1 O2 Ce1 -55.5(2) 2_665 . . 2_675
O6 Ce1 O2 Ce1 126.43(15) . . . 2_675
C15 Ce1 O2 Ce1 106.87(17) . . . 2_675
O4 C8 O3 Ce1 -44.9(8) . . . 2_665
C4 C8 O3 Ce1 135.4(4) . . . 2_665
O3 C8 O4 Ce1 7(2) . . . 1_445
C4 C8 O4 Ce1 -173.3(16) . . . 1_445
O6 C15 O5 Ce1 -7.2(6) . . . .
C11 C15 O5 Ce1 173.1(4) 2_676 . . .
O4 Ce1 O5 C15 -71.6(3) 1_665 . . .
O3 Ce1 O5 C15 20.9(4) 2_665 . . .
O2 Ce1 O5 C15 -158.9(4) 2_675 . . .
O1 Ce1 O5 C15 85.1(3) . . . .
O1W Ce1 O5 C15 142.7(3) . . . .
O2W Ce1 O5 C15 -97.7(4) 2_665 . . .
O6 Ce1 O5 C15 3.9(3) . . . .
O2 Ce1 O5 C15 131.2(4) . . . .
O5 C15 O6 Ce1 7.0(6) . . . .
C11 C15 O6 Ce1 -173.3(5) 2_676 . . .
O4 Ce1 O6 C15 83.9(3) 1_665 . . .
O3 Ce1 O6 C15 -169.8(4) 2_665 . . .
O2 Ce1 O6 C15 17.6(4) 2_675 . . .
O5 Ce1 O6 C15 -3.9(3) . . . .
O1 Ce1 O6 C15 -94.5(3) . . . .
O1W Ce1 O6 C15 -117.4(4) . . . .
O2W Ce1 O6 C15 130.2(3) 2_665 . . .
O2 Ce1 O6 C15 -51.6(3) . . . .
C13 C14 O7 C6 149.4(5) . . . .
C9 C14 O7 C6 -33.3(7) . . . .
C7 C6 O7 C14 -55.1(7) . . . .
C5 C6 O7 C14 129.3(5) . . . .

loop_
_platon_squeeze_void_nr
_platon_squeeze_void_average_x
_platon_squeeze_void_average_y
_platon_squeeze_void_average_z
_platon_squeeze_void_volume
_platon_squeeze_void_count_electrons
1 0.500 0.443 0.500 229.8 58.5
